data_1543256
loop_
_publ_author_name
'Al-Taifi, Elham A.'
'Mague, Joel T.'
'Mohamed, Shaaban K.'
'Akkurt, Mehmet'
'Bakhite, Etify A.'

_publ_section_title
;
 Ethyl
 13-(4-chlorophenyl)-11-methyl-6-oxo-5-phenyl-8-thia-3,4,5,10-tetraazatricyclo[7.4.0.0^2,7^]trideca-1(9),2(7),3,10,12-pentaene-12-carboxylate
;
_journal_coeditor_code TK4011
_journal_issue 5
_journal_name_full IUCrData
_journal_page_first x160701
_journal_paper_doi 10.1107/S241431461600701X
_journal_volume 1
_journal_year 2016
_chemical_formula_iupac 'C24 H17 Cl N4 O3 S'
_chemical_formula_moiety 'C24 H17 Cl N4 O3 S'
_chemical_formula_sum 'C24 H17 Cl N4 O3 S'
_chemical_formula_weight 476.92
_chemical_name_systematic
'Ethyl 13-(4-chlorophenyl)-11-methyl-6-oxo-5-phenyl-8-thia-3,4,5,10-tetraazatricyclo[7.4.0.0^2,7^]trideca-1(9),2(7),3,10,12-pentaene-12-carboxylate'
_space_group_crystal_system monoclinic
_space_group_IT_number 14
_space_group_name_Hall '-P 2yn'
_space_group_name_H-M_alt 'P 1 21/n 1'
_symmetry_space_group_name_Hall '-P 2yn'
_symmetry_space_group_name_H-M 'P 1 21/n 1'
_atom_sites_solution_hydrogens geom
_atom_sites_solution_primary direct
_atom_sites_solution_secondary difmap
_audit_creation_method SHELXL-2014/7
_cell_angle_alpha 90
_cell_angle_beta 101.0450(10)
_cell_angle_gamma 90
_cell_formula_units_Z 4
_cell_length_a 11.8562(3)
_cell_length_b 7.1984(2)
_cell_length_c 25.4331(5)
_cell_measurement_reflns_used 9972
_cell_measurement_temperature 150(2)
_cell_measurement_theta_max 72.3070
_cell_measurement_theta_min 3.5413
_cell_volume 2130.40(9)
_computing_cell_refinement
;
<i>SAINT</i> (Bruker, 2016)
;
_computing_data_collection
;
<i>APEX3</i> (Bruker, 2016)
;
_computing_data_reduction
;
<i>SAINT</i>  (Bruker, 2016)
;
_computing_molecular_graphics
;
<i>DIAMOND</i> (Brandenburg & Putz, 2012)
;
_computing_publication_material
;
<i>SHELXTL</i> (Sheldrick, 2008)
;
_computing_structure_refinement
;
<i>SHELXL2014</i> (Sheldrick, 2015b)
;
_computing_structure_solution
;
<i>SHELXT</i> (Sheldrick, 2015a)
;
_diffrn_ambient_temperature 150(2)
_diffrn_detector_area_resol_mean 10.4167
_diffrn_measured_fraction_theta_full 0.990
_diffrn_measured_fraction_theta_max 0.977
_diffrn_measurement_device_type 'Bruker D8 VENTURE PHOTON 100 CMOS'
_diffrn_measurement_method '\w scans'
_diffrn_radiation_monochromator mirror
_diffrn_radiation_type CuK\a
_diffrn_radiation_wavelength 1.54178
_diffrn_reflns_av_R_equivalents 0.0269
_diffrn_reflns_limit_h_max 14
_diffrn_reflns_limit_h_min -14
_diffrn_reflns_limit_k_max 8
_diffrn_reflns_limit_k_min -8
_diffrn_reflns_limit_l_max 31
_diffrn_reflns_limit_l_min -30
_diffrn_reflns_number 15584
_diffrn_reflns_theta_full 67.500
_diffrn_reflns_theta_max 72.352
_diffrn_reflns_theta_min 3.541
_exptl_absorpt_coefficient_mu 2.813
_exptl_absorpt_correction_T_max 0.85
_exptl_absorpt_correction_T_min 0.73
_exptl_absorpt_correction_type multi-scan
_exptl_absorpt_process_details
;
(<i>SADABS</i>; Bruker, 2016)
;
_exptl_crystal_colour colourless
_exptl_crystal_density_diffrn 1.487
_exptl_crystal_density_method 'not measured'
_exptl_crystal_description tablet
_exptl_crystal_F_000 984
_exptl_crystal_size_max 0.223
_exptl_crystal_size_mid 0.171
_exptl_crystal_size_min 0.060
_refine_diff_density_max 0.268
_refine_diff_density_min -0.253
_refine_ls_extinction_coef 0.00183(15)
_refine_ls_extinction_expression Fc^*^=kFc[1+0.001xFc^2^\l^3^/sin(2\q)]^-1/4^
_refine_ls_extinction_method
;
<i>SHELXL2014</i> (Sheldrick, 2015a)
;
_refine_ls_goodness_of_fit_ref 1.021
_refine_ls_hydrogen_treatment constr
_refine_ls_matrix_type full
_refine_ls_number_parameters 309
_refine_ls_number_reflns 4116
_refine_ls_number_restraints 2
_refine_ls_restrained_S_all 1.021
_refine_ls_R_factor_all 0.0335
_refine_ls_R_factor_gt 0.0313
_refine_ls_shift/su_max 0.002
_refine_ls_shift/su_mean 0.000
_refine_ls_structure_factor_coef Fsqd
_refine_ls_weighting_details 'w=1/[\s^2^(Fo^2^)+(0.0445P)^2^+1.0088P] where P=(Fo^2^+2Fc^2^)/3'
_refine_ls_weighting_scheme calc
_refine_ls_wR_factor_gt 0.0812
_refine_ls_wR_factor_ref 0.0832
_reflns_number_gt 3824
_reflns_number_total 4116
_reflns_threshold_expression 'I > 2\s(I)'
_cod_data_source_file tk4011sup1.cif
_cod_data_source_block I
_cod_database_code 1543256
_shelx_space_group_comment
;
The symmetry employed for this shelxl refinement is uniquely defined
by the following loop, which should always be used as a source of
symmetry information in preference to the above space-group names.
They are only intended as comments.
;
_shelx_estimated_absorpt_t_min 0.573
_shelx_estimated_absorpt_t_max 0.849

loop_
_space_group_symop_operation_xyz
'x, y, z'
'-x+1/2, y+1/2, -z+1/2'
'-x, -y, -z'
'x-1/2, -y-1/2, z-1/2'

loop_
_atom_site_type_symbol
_atom_site_label
_atom_site_fract_x
_atom_site_fract_y
_atom_site_fract_z
_atom_site_U_iso_or_equiv
_atom_site_adp_type
_atom_site_calc_flag
_atom_site_occupancy
_atom_site_disorder_assembly
_atom_site_disorder_group
Cl Cl1 0.71998(3) 0.29217(6) 0.56218(2) 0.02941(11) Uani d 1 . .
S S1 -0.07638(3) 0.19406(5) 0.46290(2) 0.02105(11) Uani d 1 . .
O O1 -0.05465(9) 0.03663(16) 0.34942(4) 0.0281(2) Uani d 1 . .
O O2 0.29995(10) 0.35512(17) 0.69010(5) 0.0377(3) Uani d 1 . .
O O3 0.25376(10) 0.63799(16) 0.65508(4) 0.0341(3) Uani d 1 . .
N N1 -0.02471(10) 0.31809(17) 0.56408(5) 0.0214(3) Uani d 1 . .
N N2 0.24293(10) 0.21959(17) 0.44231(5) 0.0218(3) Uani d 1 . .
N N3 0.23889(10) 0.17642(18) 0.39328(5) 0.0233(3) Uani d 1 . .
N N4 0.13775(10) 0.11843(17) 0.36123(5) 0.0215(3) Uani d 1 . .
C C1 0.05229(12) 0.3755(2) 0.60634(5) 0.0212(3) Uani d 1 . .
C C2 0.17099(11) 0.3855(2) 0.60556(5) 0.0201(3) Uani d 1 . .
C C3 0.21389(11) 0.33098(19) 0.56076(5) 0.0189(3) Uani d 1 . .
C C4 0.13238(11) 0.27512(19) 0.51566(5) 0.0185(3) Uani d 1 . .
C C5 0.01653(11) 0.27172(19) 0.52070(5) 0.0194(3) Uani d 1 . .
C C6 0.00673(13) 0.4217(2) 0.65600(6) 0.0275(3) Uani d 1 . .
H H6A -0.0765 0.4408 0.6466 0.041 Uiso calc 1 . .
H H6B 0.0436 0.5354 0.6721 0.041 Uiso calc 1 . .
H H6C 0.0234 0.3192 0.6816 0.041 Uiso calc 1 . .
C C7 0.24994(11) 0.4536(2) 0.65525(5) 0.0227(3) Uani d 1 . .
C C8 0.3101(7) 0.7424(11) 0.70277(19) 0.0316(14) Uani d 0.567(11) A 1
H H8A 0.2540 0.7684 0.7261 0.038 Uiso calc 0.567(11) A 1
H H8B 0.3736 0.6680 0.7234 0.038 Uiso calc 0.567(11) A 1
C C9 0.3541(7) 0.9138(10) 0.6860(3) 0.0541(14) Uani d 0.567(11) A 1
H H9A 0.4033 0.8878 0.6600 0.081 Uiso calc 0.567(11) A 1
H H9B 0.3990 0.9775 0.7171 0.081 Uiso calc 0.567(11) A 1
H H9C 0.2899 0.9932 0.6693 0.081 Uiso calc 0.567(11) A 1
C C8A 0.3320(9) 0.7159(15) 0.7019(3) 0.0316(14) Uani d 0.433(11) A 2
H H8C 0.2872 0.7612 0.7284 0.038 Uiso calc 0.433(11) A 2
H H8D 0.3854 0.6184 0.7192 0.038 Uiso calc 0.433(11) A 2
C C9A 0.3961(9) 0.8666(14) 0.6850(4) 0.0541(14) Uani d 0.433(11) A 2
H H9D 0.4612 0.8170 0.6708 0.081 Uiso calc 0.433(11) A 2
H H9E 0.4245 0.9478 0.7156 0.081 Uiso calc 0.433(11) A 2
H H9F 0.3461 0.9380 0.6570 0.081 Uiso calc 0.433(11) A 2
C C10 0.33982(11) 0.3247(2) 0.56127(5) 0.0197(3) Uani d 1 . .
C C11 0.40585(12) 0.4854(2) 0.56597(5) 0.0215(3) Uani d 1 . .
H H11 0.3707 0.6024 0.5691 0.026 Uiso calc 1 . .
C C12 0.52335(12) 0.4761(2) 0.56616(6) 0.0242(3) Uani d 1 . .
H H12 0.5684 0.5860 0.5689 0.029 Uiso calc 1 . .
C C13 0.57320(12) 0.3046(2) 0.56232(5) 0.0231(3) Uani d 1 . .
C C14 0.50944(12) 0.1421(2) 0.55833(6) 0.0259(3) Uani d 1 . .
H H14 0.5454 0.0250 0.5564 0.031 Uiso calc 1 . .
C C15 0.39210(12) 0.1534(2) 0.55720(6) 0.0245(3) Uani d 1 . .
H H15 0.3471 0.0434 0.5536 0.029 Uiso calc 1 . .
C C16 0.14303(11) 0.21819(19) 0.46256(5) 0.0190(3) Uani d 1 . .
C C17 0.03916(12) 0.1688(2) 0.43152(5) 0.0200(3) Uani d 1 . .
C C18 0.03111(12) 0.1005(2) 0.37788(5) 0.0214(3) Uani d 1 . .
C C19 0.15161(13) 0.0795(2) 0.30702(6) 0.0241(3) Uani d 1 . .
C C20 0.06189(13) 0.1114(2) 0.26393(6) 0.0286(3) Uani d 1 . .
H H20 -0.0113 0.1500 0.2698 0.034 Uiso calc 1 . .
C C21 0.08119(15) 0.0859(3) 0.21222(6) 0.0343(4) Uani d 1 . .
H H21 0.0203 0.1059 0.1826 0.041 Uiso calc 1 . .
C C22 0.18800(15) 0.0317(2) 0.20337(6) 0.0359(4) Uani d 1 . .
H H22 0.2007 0.0160 0.1679 0.043 Uiso calc 1 . .
C C23 0.27619(15) 0.0005(3) 0.24668(6) 0.0352(4) Uani d 1 . .
H H23 0.3497 -0.0359 0.2407 0.042 Uiso calc 1 . .
C C24 0.25848(14) 0.0218(2) 0.29868(6) 0.0303(3) Uani d 1 . .
H H24 0.3188 -0.0028 0.3283 0.036 Uiso calc 1 . .

loop_
_atom_site_aniso_label
_atom_site_aniso_U_11
_atom_site_aniso_U_22
_atom_site_aniso_U_33
_atom_site_aniso_U_12
_atom_site_aniso_U_13
_atom_site_aniso_U_23
Cl1 0.01424(17) 0.0434(2) 0.0316(2) 0.00137(14) 0.00669(13) 0.00109(15)
S1 0.01390(17) 0.02804(19) 0.02085(18) -0.00149(12) 0.00243(12) 0.00103(13)
O1 0.0230(5) 0.0360(6) 0.0239(5) -0.0074(4) 0.0006(4) -0.0033(4)
O2 0.0383(6) 0.0409(7) 0.0284(6) -0.0021(5) -0.0077(5) 0.0051(5)
O3 0.0440(7) 0.0310(6) 0.0232(5) -0.0001(5) -0.0040(5) -0.0060(5)
N1 0.0167(5) 0.0269(6) 0.0214(6) 0.0013(5) 0.0058(4) 0.0016(5)
N2 0.0185(6) 0.0290(6) 0.0186(6) -0.0021(5) 0.0055(4) -0.0012(5)
N3 0.0188(6) 0.0308(6) 0.0204(6) -0.0025(5) 0.0037(4) -0.0014(5)
N4 0.0193(6) 0.0267(6) 0.0184(6) -0.0013(5) 0.0032(4) -0.0008(5)
C1 0.0190(6) 0.0244(7) 0.0213(7) 0.0021(5) 0.0062(5) 0.0022(6)
C2 0.0181(6) 0.0237(7) 0.0187(6) 0.0019(5) 0.0040(5) 0.0014(5)
C3 0.0169(6) 0.0214(7) 0.0186(6) 0.0004(5) 0.0040(5) 0.0024(5)
C4 0.0155(6) 0.0206(7) 0.0196(6) 0.0006(5) 0.0042(5) 0.0027(5)
C5 0.0160(6) 0.0213(7) 0.0205(6) 0.0003(5) 0.0025(5) 0.0024(5)
C6 0.0227(7) 0.0383(8) 0.0235(7) 0.0017(6) 0.0094(6) -0.0028(6)
C7 0.0182(6) 0.0325(8) 0.0185(6) -0.0001(6) 0.0062(5) -0.0006(6)
C8 0.034(3) 0.034(2) 0.0244(8) 0.006(2) 0.0007(11) -0.0152(9)
C9 0.057(4) 0.047(3) 0.0479(14) -0.013(2) -0.016(3) -0.001(2)
C8A 0.034(3) 0.034(2) 0.0244(8) 0.006(2) 0.0007(11) -0.0152(9)
C9A 0.057(4) 0.047(3) 0.0479(14) -0.013(2) -0.016(3) -0.001(2)
C10 0.0157(6) 0.0288(7) 0.0149(6) 0.0001(5) 0.0037(5) 0.0001(5)
C11 0.0190(6) 0.0261(7) 0.0198(6) 0.0005(5) 0.0046(5) 0.0000(5)
C12 0.0190(7) 0.0310(8) 0.0228(7) -0.0046(6) 0.0040(5) 0.0004(6)
C13 0.0149(6) 0.0368(8) 0.0179(6) 0.0001(6) 0.0038(5) 0.0009(6)
C14 0.0204(7) 0.0296(8) 0.0276(7) 0.0037(6) 0.0042(5) -0.0022(6)
C15 0.0191(7) 0.0265(7) 0.0277(7) -0.0015(6) 0.0041(5) -0.0026(6)
C16 0.0171(6) 0.0205(7) 0.0194(6) -0.0012(5) 0.0035(5) 0.0018(5)
C17 0.0181(6) 0.0218(7) 0.0200(7) -0.0016(5) 0.0032(5) 0.0020(5)
C18 0.0210(7) 0.0222(7) 0.0207(7) -0.0012(6) 0.0029(5) 0.0019(5)
C19 0.0287(7) 0.0246(7) 0.0194(7) -0.0010(6) 0.0057(5) -0.0013(6)
C20 0.0269(7) 0.0347(8) 0.0237(7) -0.0028(6) 0.0036(6) -0.0027(6)
C21 0.0357(8) 0.0444(10) 0.0213(7) -0.0037(8) 0.0019(6) -0.0030(7)
C22 0.0452(9) 0.0420(10) 0.0214(7) 0.0009(8) 0.0091(7) -0.0058(7)
C23 0.0385(9) 0.0406(9) 0.0287(8) 0.0103(7) 0.0115(7) -0.0035(7)
C24 0.0333(8) 0.0337(8) 0.0240(7) 0.0079(7) 0.0059(6) -0.0004(6)

loop_
_atom_type_symbol
_atom_type_description
_atom_type_scat_dispersion_real
_atom_type_scat_dispersion_imag
_atom_type_scat_source
C C 0.0181 0.0091 'International Tables Vol C Tables 4.2.6.8 and 6.1.1.4'
H H 0.0000 0.0000 'International Tables Vol C Tables 4.2.6.8 and 6.1.1.4'
N N 0.0311 0.0180 'International Tables Vol C Tables 4.2.6.8 and 6.1.1.4'
O O 0.0492 0.0322 'International Tables Vol C Tables 4.2.6.8 and 6.1.1.4'
S S 0.3331 0.5567 'International Tables Vol C Tables 4.2.6.8 and 6.1.1.4'
Cl Cl 0.3639 0.7018 'International Tables Vol C Tables 4.2.6.8 and 6.1.1.4'

loop_
_geom_angle_atom_site_label_1
_geom_angle_atom_site_label_2
_geom_angle_atom_site_label_3
_geom_angle
C17 S1 C5 89.68(7)
C7 O3 C8A 113.2(5)
C7 O3 C8 121.2(3)
C5 N1 C1 116.19(12)
N3 N2 C16 119.25(12)
N2 N3 N4 121.09(11)
N3 N4 C18 125.22(11)
N3 N4 C19 112.15(11)
C18 N4 C19 122.62(11)
N1 C1 C2 122.24(12)
N1 C1 C6 116.39(12)
C2 C1 C6 121.32(13)
C3 C2 C1 121.26(13)
C3 C2 C7 120.95(12)
C1 C2 C7 117.78(12)
C2 C3 C4 116.48(12)
C2 C3 C10 121.63(12)
C4 C3 C10 121.84(12)
C5 C4 C3 117.45(12)
C5 C4 C16 110.11(12)
C3 C4 C16 132.44(12)
N1 C5 C4 126.30(13)
N1 C5 S1 120.24(10)
C4 C5 S1 113.45(10)
C1 C6 H6A 109.5
C1 C6 H6B 109.5
H6A C6 H6B 109.5
C1 C6 H6C 109.5
H6A C6 H6C 109.5
H6B C6 H6C 109.5
O2 C7 O3 125.50(14)
O2 C7 C2 124.66(14)
O3 C7 C2 109.83(12)
C9 C8 O3 109.1(5)
C9 C8 H8A 109.9
O3 C8 H8A 109.9
C9 C8 H8B 109.9
O3 C8 H8B 109.9
H8A C8 H8B 108.3
C8 C9 H9A 109.5
C8 C9 H9B 109.5
H9A C9 H9B 109.5
C8 C9 H9C 109.5
H9A C9 H9C 109.5
H9B C9 H9C 109.5
C9A C8A O3 109.4(7)
C9A C8A H8C 109.8
O3 C8A H8C 109.8
C9A C8A H8D 109.8
O3 C8A H8D 109.8
H8C C8A H8D 108.2
C8A C9A H9D 109.5
C8A C9A H9E 109.5
H9D C9A H9E 109.5
C8A C9A H9F 109.5
H9D C9A H9F 109.5
H9E C9A H9F 109.5
C11 C10 C15 119.49(12)
C11 C10 C3 121.48(13)
C15 C10 C3 119.03(13)
C10 C11 C12 120.44(13)
C10 C11 H11 119.8
C12 C11 H11 119.8
C13 C12 C11 118.95(13)
C13 C12 H12 120.5
C11 C12 H12 120.5
C12 C13 C14 121.68(13)
C12 C13 Cl1 119.16(11)
C14 C13 Cl1 119.16(11)
C13 C14 C15 118.82(14)
C13 C14 H14 120.6
C15 C14 H14 120.6
C14 C15 C10 120.60(14)
C14 C15 H15 119.7
C10 C15 H15 119.7
C17 C16 N2 121.72(13)
C17 C16 C4 112.46(12)
N2 C16 C4 125.74(12)
C16 C17 C18 121.52(12)
C16 C17 S1 114.25(11)
C18 C17 S1 124.22(10)
O1 C18 N4 123.25(13)
O1 C18 C17 126.09(13)
N4 C18 C17 110.66(12)
C24 C19 C20 120.75(13)
C24 C19 N4 118.50(13)
C20 C19 N4 120.60(13)
C21 C20 C19 118.92(14)
C21 C20 H20 120.5
C19 C20 H20 120.5
C22 C21 C20 120.86(15)
C22 C21 H21 119.6
C20 C21 H21 119.6
C23 C22 C21 119.44(15)
C23 C22 H22 120.3
C21 C22 H22 120.3
C22 C23 C24 120.78(15)
C22 C23 H23 119.6
C24 C23 H23 119.6
C23 C24 C19 119.23(15)
C23 C24 H24 120.4
C19 C24 H24 120.4

loop_
_geom_bond_atom_site_label_1
_geom_bond_atom_site_label_2
_geom_bond_distance
Cl1 C13 1.7433(14)
S1 C17 1.7222(14)
S1 C5 1.7511(14)
O1 C18 1.2196(17)
O2 C7 1.1989(18)
O3 C7 1.3284(19)
O3 C8A 1.473(3)
O3 C8 1.473(3)
N1 C5 1.3320(18)
N1 C1 1.3355(18)
N2 N3 1.2771(17)
N2 C16 1.3792(17)
N3 N4 1.3792(16)
N4 C18 1.4140(18)
N4 C19 1.4470(17)
C1 C2 1.4131(18)
C1 C6 1.5028(18)
C2 C3 1.3902(18)
C2 C7 1.5035(19)
C3 C4 1.4094(19)
C3 C10 1.4914(18)
C4 C5 1.4040(18)
C4 C16 1.4399(18)
C6 H6A 0.9800
C6 H6B 0.9800
C6 H6C 0.9800
C8 C9 1.436(3)
C8 H8A 0.9900
C8 H8B 0.9900
C9 H9A 0.9800
C9 H9B 0.9800
C9 H9C 0.9800
C8A C9A 1.436(4)
C8A H8C 0.9900
C8A H8D 0.9900
C9A H9D 0.9800
C9A H9E 0.9800
C9A H9F 0.9800
C10 C11 1.389(2)
C10 C15 1.393(2)
C11 C12 1.3939(19)
C11 H11 0.9500
C12 C13 1.380(2)
C12 H12 0.9500
C13 C14 1.386(2)
C14 C15 1.388(2)
C14 H14 0.9500
C15 H15 0.9500
C16 C17 1.3760(19)
C17 C18 1.4360(19)
C19 C24 1.388(2)
C19 C20 1.392(2)
C20 C21 1.389(2)
C20 H20 0.9500
C21 C22 1.384(2)
C21 H21 0.9500
C22 C23 1.384(2)
C22 H22 0.9500
C23 C24 1.387(2)
C23 H23 0.9500
C24 H24 0.9500

loop_
_geom_hbond_atom_site_label_D
_geom_hbond_atom_site_label_H
_geom_hbond_atom_site_label_A
_geom_hbond_site_symmetry_A
_geom_hbond_distance_DH
_geom_hbond_distance_HA
_geom_hbond_distance_DA
_geom_hbond_angle_DHA
C8 H8A O2 2_556 0.99 2.42 3.339(7) 154

loop_
_geom_torsion_atom_site_label_1
_geom_torsion_atom_site_label_2
_geom_torsion_atom_site_label_3
_geom_torsion_atom_site_label_4
_geom_torsion
C16 N2 N3 N4 -3.7(2)
N2 N3 N4 C18 0.0(2)
N2 N3 N4 C19 179.04(13)
C5 N1 C1 C2 -0.5(2)
C5 N1 C1 C6 -177.96(13)
N1 C1 C2 C3 -1.6(2)
C6 C1 C2 C3 175.69(14)
N1 C1 C2 C7 179.53(13)
C6 C1 C2 C7 -3.1(2)
C1 C2 C3 C4 3.2(2)
C7 C2 C3 C4 -178.00(13)
C1 C2 C3 C10 -174.38(13)
C7 C2 C3 C10 4.4(2)
C2 C3 C4 C5 -2.70(19)
C10 C3 C4 C5 174.87(12)
C2 C3 C4 C16 177.08(14)
C10 C3 C4 C16 -5.3(2)
C1 N1 C5 C4 1.0(2)
C1 N1 C5 S1 179.90(10)
C3 C4 C5 N1 0.7(2)
C16 C4 C5 N1 -179.14(13)
C3 C4 C5 S1 -178.30(10)
C16 C4 C5 S1 1.87(15)
C17 S1 C5 N1 -179.80(12)
C17 S1 C5 C4 -0.75(11)
C8A O3 C7 O2 2.9(6)
C8 O3 C7 O2 -8.4(4)
C8A O3 C7 C2 -178.4(5)
C8 O3 C7 C2 170.3(4)
C3 C2 C7 O2 -85.10(19)
C1 C2 C7 O2 93.74(18)
C3 C2 C7 O3 96.17(16)
C1 C2 C7 O3 -84.98(16)
C7 O3 C8 C9 150.7(4)
C7 O3 C8A C9A 138.1(7)
C2 C3 C10 C11 -66.39(18)
C4 C3 C10 C11 116.16(15)
C2 C3 C10 C15 113.26(16)
C4 C3 C10 C15 -64.19(18)
C15 C10 C11 C12 0.6(2)
C3 C10 C11 C12 -179.78(12)
C10 C11 C12 C13 -0.9(2)
C11 C12 C13 C14 0.0(2)
C11 C12 C13 Cl1 179.67(10)
C12 C13 C14 C15 1.2(2)
Cl1 C13 C14 C15 -178.50(11)
C13 C14 C15 C10 -1.5(2)
C11 C10 C15 C14 0.6(2)
C3 C10 C15 C14 -179.04(13)
N3 N2 C16 C17 1.0(2)
N3 N2 C16 C4 -175.58(13)
C5 C4 C16 C17 -2.35(17)
C3 C4 C16 C17 177.86(15)
C5 C4 C16 N2 174.47(13)
C3 C4 C16 N2 -5.3(2)
N2 C16 C17 C18 5.6(2)
C4 C16 C17 C18 -177.44(13)
N2 C16 C17 S1 -175.10(11)
C4 C16 C17 S1 1.87(16)
C5 S1 C17 C16 -0.66(12)
C5 S1 C17 C18 178.62(13)
N3 N4 C18 O1 -174.77(14)
C19 N4 C18 O1 6.3(2)
N3 N4 C18 C17 5.79(19)
C19 N4 C18 C17 -173.12(13)
C16 C17 C18 O1 172.31(14)
S1 C17 C18 O1 -6.9(2)
C16 C17 C18 N4 -8.27(19)
S1 C17 C18 N4 172.50(10)
N3 N4 C19 C24 28.53(19)
C18 N4 C19 C24 -152.44(14)
N3 N4 C19 C20 -147.19(14)
C18 N4 C19 C20 31.8(2)
C24 C19 C20 C21 -0.5(2)
N4 C19 C20 C21 175.14(15)
C19 C20 C21 C22 -0.7(3)
C20 C21 C22 C23 0.8(3)
C21 C22 C23 C24 0.4(3)
C22 C23 C24 C19 -1.6(3)
C20 C19 C24 C23 1.6(2)
N4 C19 C24 C23 -174.09(15)

_cod_database_fobs_code 1543256
